data_2229242
loop_
_publ_author_name
'Li, Jian'
'Rao, Xiao-ping'
'Shang, Shi-bin'
'Gao, Yanqing'

_publ_section_title
;
 16-Isopropyl-5,9-dimethyltetracyclo[10.2.2.0^1,10^.0^4,9^]hexadec-15-ene-5,14-dimethanol
;
_journal_coeditor_code SU2242
_journal_issue 2
_journal_name_full 'Acta Crystallographica Section E'
_journal_page_first o359
_journal_paper_doi 10.1107/S1600536811000705
_journal_volume 67
_journal_year 2011
_chemical_formula_iupac 'C23 H38 O2'
_chemical_formula_moiety 'C23 H38 O2'
_chemical_formula_sum 'C23 H38 O2'
_chemical_formula_weight 346.53
_chemical_name_systematic
;
16-Isopropyl-5,9-dimethyltetracyclo[10.2.2.0^1,10^.0^4,9^]
hexadec-15-ene-5,14-dimethanol
;
_space_group_IT_number 4
_symmetry_cell_setting monoclinic
_symmetry_space_group_name_Hall 'P 2yb'
_symmetry_space_group_name_H-M 'P 1 21 1'
_atom_sites_solution_hydrogens geom
_atom_sites_solution_primary direct
_atom_sites_solution_secondary difmap
_audit_creation_method SHELXL-97
_cell_angle_alpha 90.00
_cell_angle_beta 116.19(3)
_cell_angle_gamma 90.00
_cell_formula_units_Z 8
_cell_length_a 12.986(3)
_cell_length_b 25.583(5)
_cell_length_c 14.292(3)
_cell_measurement_reflns_used 25
_cell_measurement_temperature 293(2)
_cell_measurement_theta_max 13
_cell_measurement_theta_min 9
_cell_volume 4260.6(19)
_computing_cell_refinement 'CAD-4 EXPRESS (Enraf--Nonius, 1994)'
_computing_data_collection 'CAD-4 EXPRESS (Enraf--Nonius, 1994)'
_computing_data_reduction 'XCAD4 (Harms & Wocadlo,1995)'
_computing_molecular_graphics 'SHELXTL (Sheldrick, 2008)'
_computing_publication_material 'SHELXTL (Sheldrick, 2008)'
_computing_structure_refinement 'SHELXL97 (Sheldrick, 2008)'
_computing_structure_solution 'SHELXS97 (Sheldrick, 2008)'
_diffrn_ambient_temperature 293(2)
_diffrn_measured_fraction_theta_full 1.000
_diffrn_measured_fraction_theta_max 1.000
_diffrn_measurement_device_type 'Enraf--Nonius CAD-4'
_diffrn_measurement_method \w/2\q
_diffrn_radiation_monochromator graphite
_diffrn_radiation_source 'fine-focus sealed tube'
_diffrn_radiation_type MoK\a
_diffrn_radiation_wavelength 0.71073
_diffrn_reflns_av_R_equivalents 0.0276
_diffrn_reflns_av_sigmaI/netI 0.0485
_diffrn_reflns_limit_h_max 15
_diffrn_reflns_limit_h_min 0
_diffrn_reflns_limit_k_max 30
_diffrn_reflns_limit_k_min 0
_diffrn_reflns_limit_l_max 15
_diffrn_reflns_limit_l_min -17
_diffrn_reflns_number 8392
_diffrn_reflns_theta_full 25.00
_diffrn_reflns_theta_max 25.38
_diffrn_reflns_theta_min 1.59
_diffrn_standards_decay_% 1
_diffrn_standards_interval_count 200
_diffrn_standards_interval_time 120
_diffrn_standards_number 3
_exptl_absorpt_coefficient_mu 0.066
_exptl_absorpt_correction_T_max 0.9934
_exptl_absorpt_correction_T_min 0.9804
_exptl_absorpt_correction_type psi-scan
_exptl_absorpt_process_details '(North <i>et al.</i> 1968)'
_exptl_crystal_colour colourless
_exptl_crystal_density_diffrn 1.080
_exptl_crystal_density_method 'not measured'
_exptl_crystal_description rod
_exptl_crystal_F_000 1536
_exptl_crystal_size_max .30
_exptl_crystal_size_mid .20
_exptl_crystal_size_min .10
_refine_diff_density_max 0.296
_refine_diff_density_min -0.144
_refine_ls_extinction_method none
_refine_ls_goodness_of_fit_ref 1.004
_refine_ls_hydrogen_treatment constr
_refine_ls_matrix_type full
_refine_ls_number_parameters 917
_refine_ls_number_reflns 8024
_refine_ls_number_restraints 13
_refine_ls_restrained_S_all 1.009
_refine_ls_R_factor_all 0.1132
_refine_ls_R_factor_gt 0.0564
_refine_ls_shift/su_max 0.000
_refine_ls_shift/su_mean 0.000
_refine_ls_structure_factor_coef Fsqd
_refine_ls_weighting_details 'calc w=1/[\s^2^(Fo^2^)+(0.0716P)^2^+1.0P] where P=(Fo^2^+2Fc^2^)/3'
_refine_ls_weighting_scheme calc
_refine_ls_wR_factor_gt 0.1257
_refine_ls_wR_factor_ref 0.1601
_reflns_number_gt 4643
_reflns_number_total 8024
_reflns_threshold_expression >2sigma(I)
_cod_data_source_file su2242.cif
_cod_data_source_block I
_cod_original_sg_symbol_H-M 'P 21'
_cod_database_code 2229242
_cod_database_fobs_code 2229242

loop_
_symmetry_equiv_pos_as_xyz
'x, y, z'
'-x, y+1/2, -z'

loop_
_atom_site_type_symbol
_atom_site_label
_atom_site_fract_x
_atom_site_fract_y
_atom_site_fract_z
_atom_site_U_iso_or_equiv
_atom_site_adp_type
_atom_site_calc_flag
_atom_site_refinement_flags
_atom_site_occupancy
_atom_site_disorder_assembly
_atom_site_disorder_group
O O1 -0.2354(3) 0.50237(16) 0.1961(3) 0.0794(12) Uani d . 1 . .
H H1O -0.2662 0.5096 0.2336 0.119 Uiso d R 1 . .
O O2 0.3722(3) 0.62999(15) 0.3156(3) 0.0725(11) Uani d . 1 . .
H H2O 0.3296 0.6456 0.2591 0.109 Uiso d R 1 . .
C C1 0.0449(4) 0.4625(2) 0.2538(4) 0.0535(13) Uani d . 1 . .
H H1A 0.0856 0.4296 0.2643 0.064 Uiso calc R 1 . .
H H1B -0.0179 0.4623 0.1841 0.064 Uiso calc R 1 . .
C C2 0.1255(4) 0.5069(2) 0.2632(4) 0.0558(13) Uani d . 1 . .
H H2A 0.0815 0.5391 0.2420 0.067 Uiso calc R 1 . .
H H2B 0.1587 0.5007 0.2153 0.067 Uiso calc R 1 . .
C C3 0.2223(4) 0.5144(2) 0.3723(3) 0.0488(12) Uani d . 1 . .
C C4 0.1786(4) 0.5106(2) 0.4566(4) 0.0550(13) Uani d . 1 . .
H H4 0.1335 0.5424 0.4487 0.066 Uiso calc R 1 . .
C C5 0.0951(4) 0.4644(2) 0.4462(4) 0.0558(13) Uani d . 1 . .
C C6 -0.0028(4) 0.4674(2) 0.3328(3) 0.0474(12) Uani d . 1 . .
H H6 -0.0307 0.5035 0.3254 0.057 Uiso calc R 1 . .
C C7 -0.1106(4) 0.4331(2) 0.3097(4) 0.0591(14) Uani d . 1 . .
C C8 -0.1499(5) 0.4414(3) 0.3969(4) 0.0708(16) Uani d . 1 . .
H H8A -0.1823 0.4762 0.3900 0.085 Uiso calc R 1 . .
H H8B -0.2100 0.4164 0.3872 0.085 Uiso calc R 1 . .
C C9 -0.0556(5) 0.4353(3) 0.5040(5) 0.086(2) Uani d . 1 . .
H H9A -0.0277 0.3996 0.5137 0.103 Uiso calc R 1 . .
H H9B -0.0849 0.4422 0.5545 0.103 Uiso calc R 1 . .
C C10 0.0446(5) 0.4731(3) 0.5230(4) 0.0744(18) Uani d . 1 . .
H H10A 0.0173 0.5089 0.5167 0.089 Uiso calc R 1 . .
H H10B 0.1043 0.4683 0.5934 0.089 Uiso calc R 1 . .
C C11 0.2823(4) 0.5151(3) 0.5664(4) 0.0736(17) Uani d . 1 . .
H H11A 0.2702 0.5437 0.6049 0.088 Uiso calc R 1 . .
H H11B 0.2901 0.4830 0.6053 0.088 Uiso calc R 1 . .
C C12 0.3907(5) 0.5247(3) 0.5528(4) 0.0805(19) Uani d . 1 . .
H H12 0.4573 0.5270 0.6212 0.097 Uiso calc R 1 . .
C C13 0.4067(5) 0.4803(3) 0.4906(5) 0.087(2) Uani d D 1 . .
C C14 0.3182(5) 0.4761(2) 0.3976(4) 0.0646(15) Uani d . 1 . .
H H14 0.3156 0.4506 0.3502 0.078 Uiso calc R 1 . .
C C15 0.3774(5) 0.5744(2) 0.4934(4) 0.0718(16) Uani d . 1 . .
H H15A 0.4474 0.5816 0.4870 0.086 Uiso calc R 1 . .
H H15B 0.3641 0.6032 0.5309 0.086 Uiso calc R 1 . .
C C16 0.2773(4) 0.5701(2) 0.3855(4) 0.0544(13) Uani d . 1 . .
H H16 0.2194 0.5961 0.3798 0.065 Uiso calc R 1 . .
C C17 0.1589(5) 0.4119(2) 0.4722(5) 0.0772(18) Uani d . 1 . .
H H17A 0.2261 0.4147 0.5377 0.116 Uiso calc R 1 . .
H H17B 0.1810 0.4031 0.4184 0.116 Uiso calc R 1 . .
H H17C 0.1094 0.3852 0.4768 0.116 Uiso calc R 1 . .
C C18 -0.0901(5) 0.3747(2) 0.3006(5) 0.0719(16) Uani d . 1 . .
H H18A -0.1600 0.3558 0.2832 0.108 Uiso calc R 1 . .
H H18B -0.0318 0.3623 0.3658 0.108 Uiso calc R 1 . .
H H18C -0.0656 0.3696 0.2469 0.108 Uiso calc R 1 . .
C C19 -0.2071(5) 0.4487(2) 0.2061(4) 0.0702(16) Uani d . 1 . .
H H19A -0.1861 0.4390 0.1512 0.084 Uiso calc R 1 . .
H H19B -0.2750 0.4287 0.1956 0.084 Uiso calc R 1 . .
C C20 0.3157(5) 0.5811(2) 0.3008(4) 0.0657(15) Uani d . 1 . .
H H20A 0.3672 0.5535 0.3011 0.079 Uiso calc R 1 . .
H H20B 0.2493 0.5808 0.2333 0.079 Uiso calc R 1 . .
C C21 0.5125(7) 0.4473(4) 0.5347(7) 0.119(3) Uani d D 1 . .
H H21 0.5327 0.4351 0.6057 0.143 Uiso calc R 1 . .
C C22 0.4941(10) 0.4023(4) 0.4569(9) 0.174(5) Uani d D 1 . .
H H22A 0.5640 0.3828 0.4785 0.261 Uiso calc R 1 . .
H H22B 0.4726 0.4165 0.3886 0.261 Uiso calc R 1 . .
H H22C 0.4343 0.3797 0.4552 0.261 Uiso calc R 1 . .
C C23 0.6059(8) 0.4670(4) 0.5227(8) 0.143(3) Uani d D 1 . .
H H23A 0.6638 0.4405 0.5407 0.214 Uiso calc R 1 . .
H H23B 0.6367 0.4967 0.5675 0.214 Uiso calc R 1 . .
H H23C 0.5815 0.4774 0.4515 0.214 Uiso calc R 1 . .
O O3 0.4090(3) 0.10639(17) 0.6457(3) 0.0779(12) Uani d . 1 . .
H H3O 0.4714 0.1197 0.6590 0.117 Uiso d R 1 . .
O O4 -0.0145(3) 0.16146(16) 0.9101(3) 0.0739(11) Uani d . 1 . .
H H4O 0.0459 0.1515 0.9577 0.111 Uiso d R 1 . .
C C24 0.2672(5) 0.2709(2) 0.6054(5) 0.0643(15) Uani d . 1 . .
H H24A 0.2387 0.3064 0.5997 0.077 Uiso calc R 1 . .
H H24B 0.3261 0.2660 0.6761 0.077 Uiso calc R 1 . .
C C25 0.3206(5) 0.2640(2) 0.5303(5) 0.0752(17) Uani d . 1 . .
H H25A 0.2635 0.2709 0.4595 0.090 Uiso calc R 1 . .
H H25B 0.3830 0.2888 0.5473 0.090 Uiso calc R 1 . .
C C26 0.3656(5) 0.2090(2) 0.5377(5) 0.0750(17) Uani d . 1 . .
H H26A 0.4254 0.2032 0.6078 0.090 Uiso calc R 1 . .
H H26B 0.4000 0.2054 0.4900 0.090 Uiso calc R 1 . .
C C27 0.2746(4) 0.1671(2) 0.5129(4) 0.0567(13) Uani d . 1 . .
C C28 0.2137(4) 0.17624(18) 0.5840(4) 0.0471(11) Uani d . 1 . .
H H28 0.2744 0.1712 0.6549 0.057 Uiso calc R 1 . .
C C29 0.1685(4) 0.2326(2) 0.5847(4) 0.0540(13) Uani d . 1 . .
C C30 0.1232(4) 0.1361(2) 0.5736(4) 0.0520(12) Uani d . 1 . .
H H30A 0.1516 0.1013 0.5710 0.062 Uiso calc R 1 . .
H H30B 0.0547 0.1419 0.5090 0.062 Uiso calc R 1 . .
C C31 0.0928(5) 0.13969(19) 0.6660(4) 0.0544(13) Uani d . 1 . .
H H31A 0.0323 0.1148 0.6552 0.065 Uiso calc R 1 . .
H H31B 0.1596 0.1296 0.7291 0.065 Uiso calc R 1 . .
C C32 0.0538(4) 0.19368(19) 0.6822(4) 0.0462(11) Uani d . 1 . .
C C33 0.1373(4) 0.23639(19) 0.6781(4) 0.0514(13) Uani d . 1 . .
H H33 0.2094 0.2317 0.7413 0.062 Uiso calc R 1 . .
C C34 0.0910(5) 0.2907(2) 0.6884(5) 0.0717(16) Uani d . 1 . .
H H34A 0.0725 0.3109 0.6255 0.086 Uiso calc R 1 . .
H H34B 0.1491 0.3095 0.7468 0.086 Uiso calc R 1 . .
C C35 -0.0179(6) 0.2836(2) 0.7056(6) 0.0786(19) Uani d . 1 . .
H H35 -0.0487 0.3177 0.7119 0.094 Uiso calc R 1 . .
C C36 0.0191(6) 0.2521(2) 0.8076(5) 0.0739(17) Uani d . 1 . .
H H36A 0.0812 0.2701 0.8643 0.089 Uiso calc R 1 . .
H H36B -0.0448 0.2491 0.8251 0.089 Uiso calc R 1 . .
C C37 0.0583(4) 0.1983(2) 0.7935(4) 0.0504(12) Uani d . 1 . .
H H37 0.1386 0.1943 0.8449 0.060 Uiso calc R 1 . .
C C38 -0.1049(5) 0.2539(3) 0.6168(5) 0.0789(19) Uani d D 1 . .
C C39 -0.0663(4) 0.2068(3) 0.6080(4) 0.0636(15) Uani d . 1 . .
H H39 -0.1125 0.1831 0.5576 0.076 Uiso calc R 1 . .
C C40 0.0667(5) 0.2474(2) 0.4809(4) 0.0717(17) Uani d . 1 . .
H H40A 0.0941 0.2669 0.4390 0.108 Uiso calc R 1 . .
H H40B 0.0134 0.2683 0.4943 0.108 Uiso calc R 1 . .
H H40C 0.0291 0.2162 0.4445 0.108 Uiso calc R 1 . .
C C41 0.1937(5) 0.1642(3) 0.3966(4) 0.0814(19) Uani d . 1 . .
H H41A 0.2362 0.1539 0.3591 0.122 Uiso calc R 1 . .
H H41B 0.1595 0.1978 0.3725 0.122 Uiso calc R 1 . .
H H41C 0.1346 0.1389 0.3851 0.122 Uiso calc R 1 . .
C C42 0.3345(5) 0.1133(2) 0.5388(5) 0.0676(16) Uani d . 1 . .
H H42A 0.2763 0.0862 0.5170 0.081 Uiso calc R 1 . .
H H42B 0.3780 0.1091 0.4989 0.081 Uiso calc R 1 . .
C C43 -0.0092(5) 0.1550(2) 0.8113(4) 0.0629(15) Uani d . 1 . .
H H43A -0.0864 0.1547 0.7550 0.075 Uiso calc R 1 . .
H H43B 0.0263 0.1217 0.8109 0.075 Uiso calc R 1 . .
C C44 -0.2276(6) 0.2714(3) 0.5497(6) 0.098(2) Uani d D 1 . .
H H44A -0.2617 0.2421 0.5019 0.118 Uiso calc R 1 . .
C C45 -0.2956(6) 0.2751(4) 0.6056(6) 0.113(3) Uani d D 1 . .
H H45A -0.3708 0.2878 0.5597 0.169 Uiso calc R 1 . .
H H45B -0.2599 0.2989 0.6630 0.169 Uiso calc R 1 . .
H H45C -0.3019 0.2413 0.6315 0.169 Uiso calc R 1 . .
C C46 -0.2399(7) 0.3144(3) 0.4825(6) 0.114(3) Uani d D 1 . .
H H46A -0.2057 0.3059 0.4371 0.170 Uiso calc R 1 . .
H H46B -0.2025 0.3445 0.5235 0.170 Uiso calc R 1 . .
H H46C -0.3200 0.3218 0.4416 0.170 Uiso calc R 1 . .
O O5 -0.0878(3) 0.57521(17) 0.9800(3) 0.0851(13) Uani d . 1 . .
H H5O -0.1350 0.5591 0.9923 0.128 Uiso d R 1 . .
O O6 0.5896(3) 0.51875(17) 1.2480(3) 0.0789(12) Uani d . 1 . .
H H6O 0.5805 0.5334 1.2949 0.118 Uiso d R 1 . .
C C47 0.0097(5) 0.4123(2) 0.9244(5) 0.0778(18) Uani d . 1 . .
H H47A 0.0174 0.4150 0.9949 0.093 Uiso calc R 1 . .
H H47B 0.0322 0.3772 0.9155 0.093 Uiso calc R 1 . .
C C48 -0.1160(5) 0.4204(3) 0.8479(6) 0.088(2) Uani d . 1 . .
H H48A -0.1261 0.4153 0.7771 0.106 Uiso calc R 1 . .
H H48B -0.1634 0.3951 0.8614 0.106 Uiso calc R 1 . .
C C49 -0.1524(5) 0.4747(3) 0.8597(5) 0.0824(19) Uani d . 1 . .
H H49A -0.1477 0.4783 0.9290 0.099 Uiso calc R 1 . .
H H49B -0.2320 0.4795 0.8098 0.099 Uiso calc R 1 . .
C C50 -0.0809(5) 0.5173(2) 0.8434(4) 0.0605(14) Uani d . 1 . .
C C51 0.0462(4) 0.50645(19) 0.9154(4) 0.0556(13) Uani d . 1 . .
H H51 0.0531 0.5100 0.9862 0.067 Uiso calc R 1 . .
C C52 0.0913(5) 0.4509(2) 0.9117(4) 0.0595(14) Uani d . 1 . .
C C53 0.2112(4) 0.4457(2) 1.0075(4) 0.0559(13) Uani d . 1 . .
H H53 0.1974 0.4494 1.0693 0.067 Uiso calc R 1 . .
C C54 0.3000(4) 0.4887(2) 1.0170(4) 0.0520(13) Uani d . 1 . .
C C55 0.2476(4) 0.5429(2) 1.0013(4) 0.0565(13) Uani d . 1 . .
H H55A 0.2992 0.5674 0.9920 0.068 Uiso calc R 1 . .
H H55B 0.2411 0.5528 1.0640 0.068 Uiso calc R 1 . .
C C56 0.1297(4) 0.5474(2) 0.9085(4) 0.0558(13) Uani d . 1 . .
H H56A 0.1369 0.5423 0.8444 0.067 Uiso calc R 1 . .
H H56B 0.0992 0.5822 0.9070 0.067 Uiso calc R 1 . .
C C57 0.2701(5) 0.3919(2) 1.0186(5) 0.0782(18) Uani d . 1 . .
H H57A 0.2644 0.3723 1.0742 0.094 Uiso calc R 1 . .
H H57B 0.2304 0.3723 0.9544 0.094 Uiso calc R 1 . .
C C58 0.3940(5) 0.3974(3) 1.0419(6) 0.088(2) Uani d . 1 . .
H H58 0.4300 0.3631 1.0487 0.105 Uiso calc R 1 . .
C C59 0.4041(5) 0.4290(3) 0.9578(6) 0.086(2) Uani d D 1 . .
C C60 0.3523(5) 0.4776(3) 0.9426(4) 0.0679(16) Uani d . 1 . .
H H60 0.3498 0.5011 0.8919 0.081 Uiso calc R 1 . .
C C61 0.4532(6) 0.4282(3) 1.1390(6) 0.098(2) Uani d . 1 . .
H H61A 0.5340 0.4311 1.1560 0.117 Uiso calc R 1 . .
H H61B 0.4468 0.4102 1.1960 0.117 Uiso calc R 1 . .
C C62 0.4005(5) 0.4835(2) 1.1264(4) 0.0636(14) Uani d . 1 . .
H H62 0.3685 0.4865 1.1768 0.076 Uiso calc R 1 . .
C C63 -0.1150(5) 0.5702(3) 0.8732(5) 0.0792(19) Uani d . 1 . .
H H63A -0.0767 0.5979 0.8543 0.095 Uiso calc R 1 . .
H H63B -0.1970 0.5751 0.8326 0.095 Uiso calc R 1 . .
C C64 -0.1094(5) 0.5238(3) 0.7281(4) 0.0779(18) Uani d . 1 . .
H H64A -0.1015 0.4908 0.7001 0.117 Uiso calc R 1 . .
H H64B -0.0578 0.5487 0.7213 0.117 Uiso calc R 1 . .
H H64C -0.1869 0.5361 0.6906 0.117 Uiso calc R 1 . .
C C65 0.0978(5) 0.4385(3) 0.8078(5) 0.0758(17) Uani d . 1 . .
H H65A 0.0219 0.4388 0.7513 0.114 Uiso calc R 1 . .
H H65B 0.1316 0.4046 0.8125 0.114 Uiso calc R 1 . .
H H65C 0.1439 0.4644 0.7956 0.114 Uiso calc R 1 . .
C C66 0.4910(5) 0.5260(2) 1.1525(4) 0.0645(15) Uani d . 1 . .
H H66A 0.5145 0.5277 1.0969 0.077 Uiso calc R 1 . .
H H66B 0.4566 0.5594 1.1547 0.077 Uiso calc R 1 . .
C C67 0.4671(6) 0.4063(3) 0.9017(6) 0.102(3) Uani d D 1 . .
H H67 0.5246 0.3847 0.9568 0.123 Uiso calc R 1 . .
C C68 0.5382(8) 0.4397(4) 0.8765(8) 0.129(3) Uani d D 1 . .
H H68A 0.5810 0.4193 0.8493 0.194 Uiso calc R 1 . .
H H68B 0.5904 0.4578 0.9381 0.194 Uiso calc R 1 . .
H H68C 0.4915 0.4646 0.8251 0.194 Uiso calc R 1 . .
C C69 0.4039(7) 0.3658(4) 0.8217(7) 0.133(3) Uani d D 1 . .
H H69A 0.4544 0.3507 0.7962 0.199 Uiso calc R 1 . .
H H69B 0.3398 0.3817 0.7648 0.199 Uiso calc R 1 . .
H H69C 0.3769 0.3390 0.8523 0.199 Uiso calc R 1 . .
O O7 0.7637(3) 0.17940(18) -0.1371(3) 0.0820(13) Uani d . 1 . .
H H7O 0.8280 0.1695 -0.0964 0.123 Uiso d R 1 . .
O O8 0.2650(3) 0.05258(16) -0.0216(3) 0.0788(12) Uani d . 1 . .
H H8O 0.2461 0.0354 -0.0751 0.118 Uiso d R 1 . .
C C70 0.8051(4) 0.1997(3) 0.1952(4) 0.0710(16) Uani d . 1 . .
H H70A 0.8147 0.2027 0.2663 0.085 Uiso calc R 1 . .
H H70B 0.8214 0.1638 0.1845 0.085 Uiso calc R 1 . .
C C71 0.8912(5) 0.2354(3) 0.1816(5) 0.085(2) Uani d . 1 . .
H H71A 0.8787 0.2712 0.1965 0.101 Uiso calc R 1 . .
H H71B 0.9684 0.2254 0.2304 0.101 Uiso calc R 1 . .
C C72 0.8786(4) 0.2318(3) 0.0714(4) 0.0713(16) Uani d . 1 . .
H H72A 0.8977 0.1965 0.0594 0.086 Uiso calc R 1 . .
H H72B 0.9332 0.2554 0.0643 0.086 Uiso calc R 1 . .
C C73 0.7580(4) 0.2452(2) -0.0120(4) 0.0582(14) Uani d . 1 . .
C C74 0.6696(4) 0.2130(2) 0.0078(4) 0.0527(13) Uani d . 1 . .
H H74 0.6863 0.1769 -0.0036 0.063 Uiso calc R 1 . .
C C75 0.6798(4) 0.2121(2) 0.1198(4) 0.0523(13) Uani d . 1 . .
C C76 0.5455(4) 0.2203(2) -0.0702(4) 0.0589(14) Uani d . 1 . .
H H76A 0.5403 0.2228 -0.1398 0.071 Uiso calc R 1 . .
H H76B 0.5165 0.2526 -0.0553 0.071 Uiso calc R 1 . .
C C77 0.4717(4) 0.1744(2) -0.0656(4) 0.0578(14) Uani d . 1 . .
H H77A 0.3926 0.1807 -0.1154 0.069 Uiso calc R 1 . .
H H77B 0.4970 0.1428 -0.0865 0.069 Uiso calc R 1 . .
C C78 0.4766(4) 0.1659(2) 0.0420(4) 0.0521(12) Uani d . 1 . .
C C79 0.6066(4) 0.1668(2) 0.1293(3) 0.0512(12) Uani d . 1 . .
H H79 0.6419 0.1346 0.1201 0.061 Uiso calc R 1 . .
C C80 0.6051(5) 0.1621(3) 0.2361(4) 0.0757(17) Uani d . 1 . .
H H80A 0.6544 0.1334 0.2747 0.091 Uiso calc R 1 . .
H H80B 0.6355 0.1939 0.2755 0.091 Uiso calc R 1 . .
C C81 0.4834(5) 0.1526(3) 0.2245(4) 0.0773(19) Uani d . 1 . .
H H81A 0.4845 0.1493 0.2932 0.093 Uiso calc R 1 . .
C C82 0.4364(6) 0.1032(3) 0.1615(5) 0.087(2) Uani d . 1 . .
H H82A 0.3601 0.0961 0.1549 0.105 Uiso calc R 1 . .
H H82B 0.4854 0.0738 0.1966 0.105 Uiso calc R 1 . .
C C83 0.4315(4) 0.1105(2) 0.0500(4) 0.0571(13) Uani d . 1 . .
H H83A 0.4815 0.0843 0.0410 0.069 Uiso calc R 1 . .
C C84 0.4093(5) 0.2043(2) 0.0715(5) 0.0668(15) Uani d . 1 . .
H H84 0.3689 0.2315 0.0275 0.080 Uiso calc R 1 . .
C C85 0.4102(5) 0.1972(3) 0.1668(5) 0.0786(19) Uani d D 1 . .
C C86 0.7501(5) 0.2334(3) -0.1170(5) 0.0762(18) Uani d . 1 . .
H H86A 0.6759 0.2452 -0.1691 0.091 Uiso calc R 1 . .
H H86B 0.8083 0.2536 -0.1259 0.091 Uiso calc R 1 . .
C C87 0.7344(6) 0.3050(2) -0.0182(6) 0.087(2) Uani d . 1 . .
H H87A 0.6569 0.3118 -0.0686 0.131 Uiso calc R 1 . .
H H87B 0.7865 0.3227 -0.0386 0.131 Uiso calc R 1 . .
H H87C 0.7453 0.3176 0.0489 0.131 Uiso calc R 1 . .
C C88 0.6460(5) 0.2652(2) 0.1501(5) 0.0748(18) Uani d . 1 . .
H H88A 0.5711 0.2751 0.0985 0.112 Uiso calc R 1 . .
H H88B 0.7007 0.2913 0.1540 0.112 Uiso calc R 1 . .
H H88C 0.6452 0.2621 0.2167 0.112 Uiso calc R 1 . .
C C89 0.3108(5) 0.1022(2) -0.0334(4) 0.0671(15) Uani d . 1 . .
H H89A 0.2620 0.1302 -0.0299 0.081 Uiso calc R 1 . .
H H89B 0.3104 0.1037 -0.1014 0.081 Uiso calc R 1 . .
C C90 0.3458(7) 0.2273(3) 0.2128(7) 0.109(3) Uani d D 1 . .
H H90 0.3306 0.2017 0.2562 0.131 Uiso calc R 1 . .
C C91 0.2334(7) 0.2459(4) 0.1414(7) 0.121(3) Uani d D 1 . .
H H91A 0.1972 0.2618 0.1800 0.182 Uiso calc R 1 . .
H H91B 0.1876 0.2170 0.1018 0.182 Uiso calc R 1 . .
H H91C 0.2406 0.2711 0.0950 0.182 Uiso calc R 1 . .
C C92 0.4157(7) 0.2687(4) 0.2882(6) 0.117(3) Uani d D 1 . .
H H92A 0.3705 0.2851 0.3179 0.176 Uiso calc R 1 . .
H H92B 0.4389 0.2944 0.2524 0.176 Uiso calc R 1 . .
H H92C 0.4824 0.2530 0.3426 0.176 Uiso calc R 1 . .

loop_
_atom_site_aniso_label
_atom_site_aniso_U_11
_atom_site_aniso_U_22
_atom_site_aniso_U_33
_atom_site_aniso_U_12
_atom_site_aniso_U_13
_atom_site_aniso_U_23
O1 0.069(2) 0.080(3) 0.093(3) 0.018(2) 0.040(2) 0.016(2)
O2 0.058(2) 0.073(3) 0.078(3) -0.016(2) 0.023(2) 0.014(2)
C1 0.055(3) 0.059(3) 0.042(3) -0.007(3) 0.017(2) -0.008(2)
C2 0.052(3) 0.069(4) 0.045(3) -0.006(3) 0.020(2) -0.004(2)
C3 0.047(3) 0.058(3) 0.039(3) -0.009(2) 0.017(2) -0.002(2)
C4 0.056(3) 0.070(4) 0.038(3) -0.009(3) 0.020(2) 0.001(2)
C5 0.057(3) 0.062(4) 0.044(3) -0.013(3) 0.018(3) -0.001(2)
C6 0.052(3) 0.049(3) 0.037(3) -0.001(2) 0.015(2) 0.000(2)
C7 0.056(3) 0.065(4) 0.052(3) -0.007(3) 0.020(3) -0.001(3)
C8 0.055(3) 0.087(5) 0.072(4) -0.008(3) 0.030(3) 0.002(3)
C9 0.077(4) 0.113(6) 0.062(4) -0.019(4) 0.026(3) 0.012(4)
C10 0.065(4) 0.110(5) 0.051(3) -0.017(4) 0.028(3) 0.001(3)
C11 0.059(3) 0.104(5) 0.045(3) -0.028(3) 0.011(3) 0.001(3)
C12 0.063(4) 0.114(6) 0.046(3) -0.013(4) 0.007(3) 0.012(4)
C13 0.060(4) 0.119(6) 0.074(4) 0.000(4) 0.021(4) 0.034(4)
C14 0.056(3) 0.073(4) 0.060(3) 0.013(3) 0.020(3) 0.009(3)
C15 0.066(4) 0.083(4) 0.055(3) -0.027(3) 0.016(3) -0.005(3)
C16 0.054(3) 0.059(3) 0.048(3) -0.004(3) 0.020(3) -0.001(2)
C17 0.067(4) 0.067(4) 0.080(4) 0.003(3) 0.016(3) 0.029(3)
C18 0.069(4) 0.051(3) 0.091(4) -0.010(3) 0.031(3) -0.007(3)
C19 0.056(3) 0.075(4) 0.062(4) -0.002(3) 0.011(3) -0.002(3)
C20 0.075(4) 0.073(4) 0.050(3) -0.019(3) 0.028(3) -0.005(3)
C21 0.088(6) 0.135(8) 0.130(7) 0.035(6) 0.044(6) 0.034(6)
C22 0.163(10) 0.165(11) 0.154(10) 0.046(9) 0.033(8) -0.017(8)
C23 0.114(7) 0.133(8) 0.160(9) 0.006(6) 0.042(7) 0.017(7)
O3 0.057(2) 0.087(3) 0.085(3) 0.019(2) 0.026(2) 0.023(2)
O4 0.077(3) 0.093(3) 0.067(2) 0.018(2) 0.045(2) 0.021(2)
C24 0.073(4) 0.050(3) 0.082(4) -0.002(3) 0.045(3) 0.008(3)
C25 0.078(4) 0.068(4) 0.099(5) 0.007(3) 0.057(4) 0.020(3)
C26 0.072(4) 0.078(4) 0.095(5) -0.005(3) 0.055(4) 0.004(4)
C27 0.052(3) 0.063(3) 0.058(3) 0.010(3) 0.026(3) 0.009(3)
C28 0.042(3) 0.046(3) 0.046(3) 0.009(2) 0.013(2) 0.005(2)
C29 0.058(3) 0.047(3) 0.061(3) 0.000(2) 0.029(3) 0.003(2)
C30 0.053(3) 0.053(3) 0.051(3) -0.007(2) 0.023(3) -0.007(2)
C31 0.057(3) 0.048(3) 0.060(3) 0.001(2) 0.027(3) 0.001(2)
C32 0.041(3) 0.047(3) 0.047(3) 0.002(2) 0.016(2) 0.002(2)
C33 0.059(3) 0.040(3) 0.067(3) 0.001(2) 0.039(3) 0.000(2)
C34 0.079(4) 0.061(4) 0.089(4) 0.012(3) 0.049(4) 0.000(3)
C35 0.103(5) 0.061(4) 0.105(5) 0.035(4) 0.076(5) 0.026(4)
C36 0.085(4) 0.071(4) 0.082(4) 0.006(3) 0.052(4) -0.001(3)
C37 0.046(3) 0.056(3) 0.046(3) 0.005(2) 0.018(2) 0.003(2)
C38 0.072(4) 0.090(5) 0.086(5) 0.038(4) 0.045(4) 0.037(4)
C39 0.042(3) 0.093(5) 0.052(3) 0.000(3) 0.017(3) 0.003(3)
C40 0.071(4) 0.082(4) 0.060(3) 0.029(3) 0.026(3) 0.029(3)
C41 0.085(4) 0.099(5) 0.055(3) 0.021(4) 0.025(3) 0.018(3)
C42 0.066(4) 0.068(4) 0.072(4) 0.023(3) 0.033(3) 0.011(3)
C43 0.066(3) 0.072(4) 0.062(3) -0.015(3) 0.039(3) -0.004(3)
C44 0.073(4) 0.125(7) 0.098(5) 0.023(4) 0.040(4) 0.028(5)
C45 0.086(5) 0.130(7) 0.126(7) 0.023(5) 0.051(5) 0.028(5)
C46 0.092(5) 0.123(7) 0.120(6) 0.018(5) 0.042(5) 0.045(5)
O5 0.074(3) 0.103(3) 0.097(3) -0.012(2) 0.055(3) -0.038(3)
O6 0.055(2) 0.098(3) 0.061(2) 0.005(2) 0.0047(19) -0.020(2)
C47 0.056(4) 0.072(4) 0.095(5) -0.021(3) 0.024(3) -0.002(3)
C48 0.061(4) 0.072(4) 0.116(6) -0.020(3) 0.025(4) -0.016(4)
C49 0.058(4) 0.095(5) 0.092(5) -0.002(4) 0.031(3) -0.021(4)
C50 0.060(3) 0.062(3) 0.060(3) 0.000(3) 0.026(3) -0.007(3)
C51 0.058(3) 0.051(3) 0.063(3) -0.004(3) 0.031(3) -0.014(3)
C52 0.065(3) 0.050(3) 0.067(3) -0.005(3) 0.033(3) -0.010(3)
C53 0.056(3) 0.042(3) 0.067(3) 0.001(2) 0.024(3) 0.002(2)
C54 0.052(3) 0.057(3) 0.054(3) -0.003(2) 0.030(3) -0.003(2)
C55 0.064(3) 0.046(3) 0.064(3) 0.002(3) 0.033(3) 0.002(3)
C56 0.063(3) 0.049(3) 0.055(3) 0.000(3) 0.026(3) 0.001(2)
C57 0.072(4) 0.045(3) 0.098(5) 0.000(3) 0.020(4) -0.005(3)
C58 0.064(4) 0.056(4) 0.136(7) 0.003(3) 0.037(4) -0.021(4)
C59 0.057(4) 0.084(5) 0.114(6) -0.007(4) 0.034(4) -0.038(4)
C60 0.068(4) 0.081(4) 0.065(4) -0.009(3) 0.039(3) -0.020(3)
C61 0.072(4) 0.072(5) 0.120(6) 0.005(4) 0.015(4) -0.002(4)
C62 0.056(3) 0.065(4) 0.063(4) -0.005(3) 0.020(3) -0.005(3)
C63 0.076(4) 0.096(5) 0.075(4) 0.025(4) 0.042(4) -0.009(4)
C64 0.080(4) 0.089(5) 0.060(4) 0.015(4) 0.026(3) -0.003(3)
C65 0.075(4) 0.078(4) 0.074(4) 0.002(3) 0.032(3) -0.023(3)
C66 0.068(4) 0.071(4) 0.056(3) -0.011(3) 0.028(3) -0.009(3)
C67 0.083(5) 0.107(6) 0.117(6) -0.002(4) 0.043(5) -0.048(5)
C68 0.153(8) 0.114(7) 0.157(8) -0.026(6) 0.102(7) -0.031(6)
C69 0.102(6) 0.129(7) 0.166(8) -0.018(5) 0.059(6) -0.078(7)
O7 0.067(2) 0.103(4) 0.082(3) -0.009(2) 0.038(2) -0.035(2)
O8 0.081(3) 0.074(3) 0.092(3) -0.022(2) 0.048(3) -0.012(2)
C70 0.044(3) 0.095(5) 0.058(3) 0.002(3) 0.009(3) -0.009(3)
C71 0.038(3) 0.114(5) 0.091(5) -0.011(3) 0.019(3) -0.032(4)
C72 0.048(3) 0.092(5) 0.072(4) -0.001(3) 0.025(3) -0.013(3)
C73 0.053(3) 0.063(4) 0.065(4) -0.004(3) 0.032(3) -0.004(3)
C74 0.040(3) 0.064(3) 0.049(3) -0.008(2) 0.015(2) -0.007(2)
C75 0.045(3) 0.063(3) 0.047(3) -0.002(2) 0.019(2) -0.010(2)
C76 0.060(3) 0.066(4) 0.049(3) 0.001(3) 0.022(3) 0.011(3)
C77 0.046(3) 0.075(4) 0.051(3) 0.004(3) 0.019(2) 0.016(3)
C78 0.046(3) 0.057(3) 0.050(3) -0.001(2) 0.018(2) 0.000(2)
C79 0.048(3) 0.062(3) 0.039(3) 0.001(2) 0.015(2) 0.002(2)
C80 0.070(4) 0.109(5) 0.048(3) -0.003(4) 0.026(3) 0.006(3)
C81 0.070(4) 0.127(6) 0.039(3) -0.008(4) 0.028(3) 0.004(4)
C82 0.083(5) 0.116(6) 0.058(4) -0.016(4) 0.027(3) 0.021(4)
C83 0.051(3) 0.070(4) 0.045(3) -0.004(3) 0.016(2) 0.003(3)
C84 0.054(3) 0.070(4) 0.084(4) 0.007(3) 0.037(3) 0.002(3)
C85 0.066(4) 0.108(5) 0.077(4) -0.016(4) 0.044(4) -0.029(4)
C86 0.067(4) 0.091(5) 0.084(4) -0.006(3) 0.045(3) 0.006(4)
C87 0.098(5) 0.055(4) 0.134(6) 0.000(3) 0.075(5) 0.006(4)
C88 0.075(4) 0.076(4) 0.085(4) -0.012(3) 0.046(4) -0.037(3)
C89 0.063(4) 0.062(4) 0.063(3) -0.015(3) 0.015(3) -0.002(3)
C90 0.110(6) 0.118(7) 0.118(6) -0.007(6) 0.068(6) -0.018(5)
C91 0.099(6) 0.131(7) 0.130(7) 0.026(5) 0.047(6) -0.014(6)
C92 0.119(6) 0.127(7) 0.121(6) -0.009(6) 0.067(5) -0.035(6)

loop_
_atom_type_symbol
_atom_type_description
_atom_type_scat_dispersion_real
_atom_type_scat_dispersion_imag
_atom_type_scat_source
C C 0.0033 0.0000 'International Tables Vol C Tables 4.2.6.8 and 6.1.1.4'
H H 0.0000 0.0000 'International Tables Vol C Tables 4.2.6.8 and 6.1.1.4'
O O 0.0106 0.0000 'International Tables Vol C Tables 4.2.6.8 and 6.1.1.4'

loop_
_geom_angle_atom_site_label_1
_geom_angle_atom_site_label_2
_geom_angle_atom_site_label_3
_geom_angle_site_symmetry_1
_geom_angle_site_symmetry_3
_geom_angle
_geom_angle_publ_flag
C19 O1 H1O . . 109.4 ?
C20 O2 H2O . . 101.3 ?
C2 C1 C6 . . 111.5(4) ?
C2 C1 H1A . . 109.3 ?
C6 C1 H1A . . 109.3 ?
C2 C1 H1B . . 109.3 ?
C6 C1 H1B . . 109.3 ?
H1A C1 H1B . . 108.0 ?
C1 C2 C3 . . 114.4(4) ?
C1 C2 H2A . . 108.7 ?
C3 C2 H2A . . 108.7 ?
C1 C2 H2B . . 108.7 ?
C3 C2 H2B . . 108.7 ?
H2A C2 H2B . . 107.6 ?
C14 C3 C2 . . 112.8(4) ?
C14 C3 C4 . . 108.8(4) ?
C2 C3 C4 . . 111.7(4) ?
C14 C3 C16 . . 106.3(4) ?
C2 C3 C16 . . 111.4(4) ?
C4 C3 C16 . . 105.6(4) ?
C3 C4 C11 . . 109.2(4) ?
C3 C4 C5 . . 116.8(4) ?
C11 C4 C5 . . 113.9(4) ?
C3 C4 H4 . . 105.3 ?
C11 C4 H4 . . 105.3 ?
C5 C4 H4 . . 105.3 ?
C10 C5 C17 . . 108.2(5) ?
C10 C5 C6 . . 109.2(4) ?
C17 C5 C6 . . 113.6(4) ?
C10 C5 C4 . . 108.7(4) ?
C17 C5 C4 . . 111.1(4) ?
C6 C5 C4 . . 105.9(4) ?
C1 C6 C5 . . 110.9(4) ?
C1 C6 C7 . . 114.8(4) ?
C5 C6 C7 . . 115.8(4) ?
C1 C6 H6 . . 104.6 ?
C5 C6 H6 . . 104.6 ?
C7 C6 H6 . . 104.6 ?
C19 C7 C18 . . 105.8(5) ?
C19 C7 C8 . . 109.0(5) ?
C18 C7 C8 . . 109.4(5) ?
C19 C7 C6 . . 109.8(4) ?
C18 C7 C6 . . 113.1(5) ?
C8 C7 C6 . . 109.6(4) ?
C9 C8 C7 . . 113.4(5) ?
C9 C8 H8A . . 108.9 ?
C7 C8 H8A . . 108.9 ?
C9 C8 H8B . . 108.9 ?
C7 C8 H8B . . 108.9 ?
H8A C8 H8B . . 107.7 ?
C8 C9 C10 . . 111.3(5) ?
C8 C9 H9A . . 109.4 ?
C10 C9 H9A . . 109.4 ?
C8 C9 H9B . . 109.4 ?
C10 C9 H9B . . 109.4 ?
H9A C9 H9B . . 108.0 ?
C5 C10 C9 . . 112.2(5) ?
C5 C10 H10A . . 109.2 ?
C9 C10 H10A . . 109.2 ?
C5 C10 H10B . . 109.2 ?
C9 C10 H10B . . 109.2 ?
H10A C10 H10B . . 107.9 ?
C12 C11 C4 . . 108.7(4) ?
C12 C11 H11A . . 109.9 ?
C4 C11 H11A . . 109.9 ?
C12 C11 H11B . . 109.9 ?
C4 C11 H11B . . 109.9 ?
H11A C11 H11B . . 108.3 ?
C15 C12 C13 . . 108.5(5) ?
C15 C12 C11 . . 109.1(6) ?
C13 C12 C11 . . 109.2(6) ?
C15 C12 H12 . . 110.0 ?
C13 C12 H12 . . 110.0 ?
C11 C12 H12 . . 110.0 ?
C14 C13 C21 . . 127.4(8) ?
C14 C13 C12 . . 111.6(6) ?
C21 C13 C12 . . 121.0(7) ?
C13 C14 C3 . . 116.7(6) ?
C13 C14 H14 . . 121.6 ?
C3 C14 H14 . . 121.6 ?
C12 C15 C16 . . 110.2(5) ?
C12 C15 H15A . . 109.6 ?
C16 C15 H15A . . 109.6 ?
C12 C15 H15B . . 109.6 ?
C16 C15 H15B . . 109.6 ?
H15A C15 H15B . . 108.1 ?
C15 C16 C20 . . 111.0(4) ?
C15 C16 C3 . . 109.2(4) ?
C20 C16 C3 . . 111.3(4) ?
C15 C16 H16 . . 108.4 ?
C20 C16 H16 . . 108.4 ?
C3 C16 H16 . . 108.4 ?
C5 C17 H17A . . 109.5 ?
C5 C17 H17B . . 109.5 ?
H17A C17 H17B . . 109.5 ?
C5 C17 H17C . . 109.5 ?
H17A C17 H17C . . 109.5 ?
H17B C17 H17C . . 109.5 ?
C7 C18 H18A . . 109.5 ?
C7 C18 H18B . . 109.5 ?
H18A C18 H18B . . 109.5 ?
C7 C18 H18C . . 109.5 ?
H18A C18 H18C . . 109.5 ?
H18B C18 H18C . . 109.5 ?
O1 C19 C7 . . 114.9(5) ?
O1 C19 H19A . . 108.5 ?
C7 C19 H19A . . 108.5 ?
O1 C19 H19B . . 108.5 ?
C7 C19 H19B . . 108.5 ?
H19A C19 H19B . . 107.5 ?
O2 C20 C16 . . 111.9(4) ?
O2 C20 H20A . . 109.2 ?
C16 C20 H20A . . 109.2 ?
O2 C20 H20B . . 109.2 ?
C16 C20 H20B . . 109.2 ?
H20A C20 H20B . . 107.9 ?
C23 C21 C13 . . 115.7(8) ?
C23 C21 C22 . . 92.7(8) ?
C13 C21 C22 . . 107.2(8) ?
C23 C21 H21 . . 113.1 ?
C13 C21 H21 . . 113.1 ?
C22 C21 H21 . . 113.1 ?
C21 C22 H22A . . 109.5 ?
C21 C22 H22B . . 109.5 ?
H22A C22 H22B . . 109.5 ?
C21 C22 H22C . . 109.5 ?
H22A C22 H22C . . 109.5 ?
H22B C22 H22C . . 109.5 ?
C21 C23 H23A . . 109.5 ?
C21 C23 H23B . . 109.5 ?
H23A C23 H23B . . 109.5 ?
C21 C23 H23C . . 109.5 ?
H23A C23 H23C . . 109.5 ?
H23B C23 H23C . . 109.5 ?
C42 O3 H3O . . 109.5 ?
C43 O4 H4O . . 109.5 ?
C25 C24 C29 . . 113.1(5) ?
C25 C24 H24A . . 109.0 ?
C29 C24 H24A . . 109.0 ?
C25 C24 H24B . . 109.0 ?
C29 C24 H24B . . 109.0 ?
H24A C24 H24B . . 107.8 ?
C26 C25 C24 . . 109.9(5) ?
C26 C25 H25A . . 109.7 ?
C24 C25 H25A . . 109.7 ?
C26 C25 H25B . . 109.7 ?
C24 C25 H25B . . 109.7 ?
H25A C25 H25B . . 108.2 ?
C25 C26 C27 . . 113.9(5) ?
C25 C26 H26A . . 108.8 ?
C27 C26 H26A . . 108.8 ?
C25 C26 H26B . . 108.8 ?
C27 C26 H26B . . 108.8 ?
H26A C26 H26B . . 107.7 ?
C26 C27 C41 . . 112.3(5) ?
C26 C27 C42 . . 108.4(4) ?
C41 C27 C42 . . 104.4(5) ?
C26 C27 C28 . . 108.1(4) ?
C41 C27 C28 . . 114.5(4) ?
C42 C27 C28 . . 109.0(4) ?
C30 C28 C27 . . 115.4(4) ?
C30 C28 C29 . . 110.4(4) ?
C27 C28 C29 . . 116.4(4) ?
C30 C28 H28 . . 104.3 ?
C27 C28 H28 . . 104.3 ?
C29 C28 H28 . . 104.3 ?
C24 C29 C40 . . 108.5(4) ?
C24 C29 C28 . . 107.9(4) ?
C40 C29 C28 . . 112.8(4) ?
C24 C29 C33 . . 107.8(4) ?
C40 C29 C33 . . 111.9(4) ?
C28 C29 C33 . . 107.7(4) ?
C28 C30 C31 . . 110.9(4) ?
C28 C30 H30A . . 109.5 ?
C31 C30 H30A . . 109.5 ?
C28 C30 H30B . . 109.5 ?
C31 C30 H30B . . 109.5 ?
H30A C30 H30B . . 108.1 ?
C32 C31 C30 . . 114.4(4) ?
C32 C31 H31A . . 108.7 ?
C30 C31 H31A . . 108.7 ?
C32 C31 H31B . . 108.7 ?
C30 C31 H31B . . 108.7 ?
H31A C31 H31B . . 107.6 ?
C39 C32 C31 . . 114.2(4) ?
C39 C32 C33 . . 110.1(4) ?
C31 C32 C33 . . 110.3(4) ?
C39 C32 C37 . . 105.3(4) ?
C31 C32 C37 . . 110.8(4) ?
C33 C32 C37 . . 105.7(4) ?
C34 C33 C32 . . 108.7(4) ?
C34 C33 C29 . . 113.3(4) ?
C32 C33 C29 . . 115.9(4) ?
C34 C33 H33 . . 106.1 ?
C32 C33 H33 . . 106.1 ?
C29 C33 H33 . . 106.1 ?
C33 C34 C35 . . 109.3(5) ?
C33 C34 H34A . . 109.8 ?
C35 C34 H34A . . 109.8 ?
C33 C34 H34B . . 109.8 ?
C35 C34 H34B . . 109.8 ?
H34A C34 H34B . . 108.3 ?
C38 C35 C36 . . 110.1(5) ?
C38 C35 C34 . . 109.1(5) ?
C36 C35 C34 . . 106.6(5) ?
C38 C35 H35 . . 110.3 ?
C36 C35 H35 . . 110.3 ?
C34 C35 H35 . . 110.3 ?
C37 C36 C35 . . 109.4(5) ?
C37 C36 H36A . . 109.8 ?
C35 C36 H36A . . 109.8 ?
C37 C36 H36B . . 109.8 ?
C35 C36 H36B . . 109.8 ?
H36A C36 H36B . . 108.3 ?
C43 C37 C36 . . 113.1(4) ?
C43 C37 C32 . . 110.7(4) ?
C36 C37 C32 . . 109.8(4) ?
C43 C37 H37 . . 107.7 ?
C36 C37 H37 . . 107.7 ?
C32 C37 H37 . . 107.7 ?
C39 C38 C35 . . 111.6(5) ?
C39 C38 C44 . . 122.7(7) ?
C35 C38 C44 . . 125.4(7) ?
C38 C39 C32 . . 117.2(6) ?
C38 C39 H39 . . 121.4 ?
C32 C39 H39 . . 121.4 ?
C29 C40 H40A . . 109.5 ?
C29 C40 H40B . . 109.5 ?
H40A C40 H40B . . 109.5 ?
C29 C40 H40C . . 109.5 ?
H40A C40 H40C . . 109.5 ?
H40B C40 H40C . . 109.5 ?
C27 C41 H41A . . 109.5 ?
C27 C41 H41B . . 109.5 ?
H41A C41 H41B . . 109.5 ?
C27 C41 H41C . . 109.5 ?
H41A C41 H41C . . 109.5 ?
H41B C41 H41C . . 109.5 ?
O3 C42 C27 . . 113.8(5) ?
O3 C42 H42A . . 108.8 ?
C27 C42 H42A . . 108.8 ?
O3 C42 H42B . . 108.8 ?
C27 C42 H42B . . 108.8 ?
H42A C42 H42B . . 107.7 ?
O4 C43 C37 . . 111.2(4) ?
O4 C43 H43A . . 109.4 ?
C37 C43 H43A . . 109.4 ?
O4 C43 H43B . . 109.4 ?
C37 C43 H43B . . 109.4 ?
H43A C43 H43B . . 108.0 ?
C46 C44 C45 . . 114.3(7) ?
C46 C44 C38 . . 115.4(6) ?
C45 C44 C38 . . 113.7(6) ?
C46 C44 H44A . . 103.9 ?
C45 C44 H44A . . 103.9 ?
C38 C44 H44A . . 103.9 ?
C44 C45 H45A . . 109.5 ?
C44 C45 H45B . . 109.5 ?
H45A C45 H45B . . 109.5 ?
C44 C45 H45C . . 109.5 ?
H45A C45 H45C . . 109.5 ?
H45B C45 H45C . . 109.5 ?
C44 C46 H46A . . 109.5 ?
C44 C46 H46B . . 109.5 ?
H46A C46 H46B . . 109.5 ?
C44 C46 H46C . . 109.5 ?
H46A C46 H46C . . 109.5 ?
H46B C46 H46C . . 109.5 ?
C63 O5 H5O . . 109.4 ?
C66 O6 H6O . . 109.5 ?
C52 C47 C48 . . 114.1(5) ?
C52 C47 H47A . . 108.7 ?
C48 C47 H47A . . 108.7 ?
C52 C47 H47B . . 108.7 ?
C48 C47 H47B . . 108.7 ?
H47A C47 H47B . . 107.6 ?
C49 C48 C47 . . 109.6(5) ?
C49 C48 H48A . . 109.7 ?
C47 C48 H48A . . 109.7 ?
C49 C48 H48B . . 109.7 ?
C47 C48 H48B . . 109.7 ?
H48A C48 H48B . . 108.2 ?
C48 C49 C50 . . 113.8(5) ?
C48 C49 H49A . . 108.8 ?
C50 C49 H49A . . 108.8 ?
C48 C49 H49B . . 108.8 ?
C50 C49 H49B . . 108.8 ?
H49A C49 H49B . . 107.7 ?
C49 C50 C64 . . 111.7(5) ?
C49 C50 C51 . . 108.5(5) ?
C64 C50 C51 . . 114.8(4) ?
C49 C50 C63 . . 108.6(5) ?
C64 C50 C63 . . 103.9(5) ?
C51 C50 C63 . . 109.2(4) ?
C50 C51 C56 . . 114.3(4) ?
C50 C51 C52 . . 117.0(4) ?
C56 C51 C52 . . 109.6(4) ?
C50 C51 H51 . . 104.8 ?
C56 C51 H51 . . 104.8 ?
C52 C51 H51 . . 104.8 ?
C47 C52 C51 . . 107.5(4) ?
C47 C52 C65 . . 108.4(5) ?
C51 C52 C65 . . 113.6(5) ?
C47 C52 C53 . . 108.6(5) ?
C51 C52 C53 . . 107.2(4) ?
C65 C52 C53 . . 111.5(5) ?
C57 C53 C54 . . 107.8(4) ?
C57 C53 C52 . . 115.0(4) ?
C54 C53 C52 . . 115.5(4) ?
C57 C53 H53 . . 105.9 ?
C54 C53 H53 . . 105.9 ?
C52 C53 H53 . . 105.9 ?
C55 C54 C60 . . 112.2(5) ?
C55 C54 C62 . . 110.8(4) ?
C60 C54 C62 . . 104.7(4) ?
C55 C54 C53 . . 111.5(4) ?
C60 C54 C53 . . 110.4(4) ?
C62 C54 C53 . . 106.9(4) ?
C54 C55 C56 . . 114.3(4) ?
C54 C55 H55A . . 108.7 ?
C56 C55 H55A . . 108.7 ?
C54 C55 H55B . . 108.7 ?
C56 C55 H55B . . 108.7 ?
H55A C55 H55B . . 107.6 ?
C55 C56 C51 . . 110.9(4) ?
C55 C56 H56A . . 109.5 ?
C51 C56 H56A . . 109.5 ?
C55 C56 H56B . . 109.5 ?
C51 C56 H56B . . 109.5 ?
H56A C56 H56B . . 108.0 ?
C58 C57 C53 . . 111.9(5) ?
C58 C57 H57A . . 109.2 ?
C53 C57 H57A . . 109.2 ?
C58 C57 H57B . . 109.2 ?
C53 C57 H57B . . 109.2 ?
H57A C57 H57B . . 107.9 ?
C61 C58 C57 . . 108.7(6) ?
C61 C58 C59 . . 105.7(6) ?
C57 C58 C59 . . 109.7(6) ?
C61 C58 H58 . . 110.9 ?
C57 C58 H58 . . 110.9 ?
C59 C58 H58 . . 110.9 ?
C60 C59 C67 . . 127.5(8) ?
C60 C59 C58 . . 113.7(6) ?
C67 C59 C58 . . 118.8(7) ?
C59 C60 C54 . . 113.2(6) ?
C59 C60 H60 . . 123.4 ?
C54 C60 H60 . . 123.4 ?
C58 C61 C62 . . 110.9(6) ?
C58 C61 H61A . . 109.5 ?
C62 C61 H61A . . 109.5 ?
C58 C61 H61B . . 109.5 ?
C62 C61 H61B . . 109.5 ?
H61A C61 H61B . . 108.0 ?
C66 C62 C54 . . 113.8(5) ?
C66 C62 C61 . . 111.8(5) ?
C54 C62 C61 . . 109.4(5) ?
C66 C62 H62 . . 107.2 ?
C54 C62 H62 . . 107.2 ?
C61 C62 H62 . . 107.2 ?
O5 C63 C50 . . 114.4(5) ?
O5 C63 H63A . . 108.7 ?
C50 C63 H63A . . 108.7 ?
O5 C63 H63B . . 108.7 ?
C50 C63 H63B . . 108.7 ?
H63A C63 H63B . . 107.6 ?
C50 C64 H64A . . 109.5 ?
C50 C64 H64B . . 109.5 ?
H64A C64 H64B . . 109.5 ?
C50 C64 H64C . . 109.5 ?
H64A C64 H64C . . 109.5 ?
H64B C64 H64C . . 109.5 ?
C52 C65 H65A . . 109.5 ?
C52 C65 H65B . . 109.5 ?
H65A C65 H65B . . 109.5 ?
C52 C65 H65C . . 109.5 ?
H65A C65 H65C . . 109.5 ?
H65B C65 H65C . . 109.5 ?
O6 C66 C62 . . 114.5(5) ?
O6 C66 H66A . . 108.6 ?
C62 C66 H66A . . 108.6 ?
O6 C66 H66B . . 108.6 ?
C62 C66 H66B . . 108.6 ?
H66A C66 H66B . . 107.6 ?
C68 C67 C69 . . 115.0(8) ?
C68 C67 C59 . . 118.3(7) ?
C69 C67 C59 . . 115.9(6) ?
C68 C67 H67 . . 101.1 ?
C69 C67 H67 . . 101.1 ?
C59 C67 H67 . . 101.1 ?
C67 C68 H68A . . 109.5 ?
C67 C68 H68B . . 109.5 ?
H68A C68 H68B . . 109.5 ?
C67 C68 H68C . . 109.5 ?
H68A C68 H68C . . 109.5 ?
H68B C68 H68C . . 109.5 ?
C67 C69 H69A . . 109.5 ?
C67 C69 H69B . . 109.5 ?
H69A C69 H69B . . 109.5 ?
C67 C69 H69C . . 109.5 ?
H69A C69 H69C . . 109.5 ?
H69B C69 H69C . . 109.5 ?
C86 O7 H7O . . 109.5 ?
C89 O8 H8O . . 109.4 ?
C71 C70 C75 . . 113.3(5) ?
C71 C70 H70A . . 108.9 ?
C75 C70 H70A . . 108.9 ?
C71 C70 H70B . . 108.9 ?
C75 C70 H70B . . 108.9 ?
H70A C70 H70B . . 107.7 ?
C72 C71 C70 . . 110.4(5) ?
C72 C71 H71A . . 109.6 ?
C70 C71 H71A . . 109.6 ?
C72 C71 H71B . . 109.6 ?
C70 C71 H71B . . 109.6 ?
H71A C71 H71B . . 108.1 ?
C71 C72 C73 . . 113.6(5) ?
C71 C72 H72A . . 108.9 ?
C73 C72 H72A . . 108.9 ?
C71 C72 H72B . . 108.9 ?
C73 C72 H72B . . 108.9 ?
H72A C72 H72B . . 107.7 ?
C86 C73 C72 . . 109.3(5) ?
C86 C73 C74 . . 110.7(4) ?
C72 C73 C74 . . 109.2(4) ?
C86 C73 C87 . . 102.6(5) ?
C72 C73 C87 . . 111.9(5) ?
C74 C73 C87 . . 113.1(5) ?
C76 C74 C73 . . 116.0(4) ?
C76 C74 C75 . . 109.9(4) ?
C73 C74 C75 . . 118.0(4) ?
C76 C74 H74 . . 103.6 ?
C73 C74 H74 . . 103.6 ?
C75 C74 H74 . . 103.6 ?
C70 C75 C79 . . 106.5(4) ?
C70 C75 C88 . . 109.2(4) ?
C79 C75 C88 . . 112.0(4) ?
C70 C75 C74 . . 108.0(4) ?
C79 C75 C74 . . 109.1(4) ?
C88 C75 C74 . . 111.8(4) ?
C74 C76 C77 . . 110.9(4) ?
C74 C76 H76A . . 109.5 ?
C77 C76 H76A . . 109.5 ?
C74 C76 H76B . . 109.5 ?
C77 C76 H76B . . 109.5 ?
H76A C76 H76B . . 108.0 ?
C78 C77 C76 . . 113.8(4) ?
C78 C77 H77A . . 108.8 ?
C76 C77 H77A . . 108.8 ?
C78 C77 H77B . . 108.8 ?
C76 C77 H77B . . 108.8 ?
H77A C77 H77B . . 107.7 ?
C84 C78 C77 . . 114.9(5) ?
C84 C78 C83 . . 107.0(4) ?
C77 C78 C83 . . 110.7(4) ?
C84 C78 C79 . . 108.6(4) ?
C77 C78 C79 . . 110.2(4) ?
C83 C78 C79 . . 104.9(4) ?
C80 C79 C75 . . 115.1(4) ?
C80 C79 C78 . . 107.6(4) ?
C75 C79 C78 . . 115.0(4) ?
C80 C79 H79 . . 106.2 ?
C75 C79 H79 . . 106.2 ?
C78 C79 H79 . . 106.2 ?
C81 C80 C79 . . 111.6(4) ?
C81 C80 H80A . . 109.3 ?
C79 C80 H80A . . 109.3 ?
C81 C80 H80B . . 109.3 ?
C79 C80 H80B . . 109.3 ?
H80A C80 H80B . . 108.0 ?
C85 C81 C82 . . 108.7(5) ?
C85 C81 C80 . . 108.4(5) ?
C82 C81 C80 . . 108.8(6) ?
C85 C81 H81A . . 110.3 ?
C82 C81 H81A . . 110.3 ?
C80 C81 H81A . . 110.3 ?
C81 C82 C83 . . 109.1(5) ?
C81 C82 H82A . . 109.9 ?
C83 C82 H82A . . 109.9 ?
C81 C82 H82B . . 109.9 ?
C83 C82 H82B . . 109.9 ?
H82A C82 H82B . . 108.3 ?
C89 C83 C78 . . 111.2(4) ?
C89 C83 C82 . . 110.3(5) ?
C78 C83 C82 . . 109.4(5) ?
C89 C83 H83A . . 108.6 ?
C78 C83 H83A . . 108.6 ?
C82 C83 H83A . . 108.6 ?
C85 C84 C78 . . 116.3(5) ?
C85 C84 H84 . . 121.8 ?
C78 C84 H84 . . 121.8 ?
C84 C85 C81 . . 112.2(5) ?
C84 C85 C90 . . 127.6(7) ?
C81 C85 C90 . . 120.1(6) ?
O7 C86 C73 . . 115.9(5) ?
O7 C86 H86A . . 108.3 ?
C73 C86 H86A . . 108.3 ?
O7 C86 H86B . . 108.3 ?
C73 C86 H86B . . 108.3 ?
H86A C86 H86B . . 107.4 ?
C73 C87 H87A . . 109.5 ?
C73 C87 H87B . . 109.5 ?
H87A C87 H87B . . 109.5 ?
C73 C87 H87C . . 109.5 ?
H87A C87 H87C . . 109.5 ?
H87B C87 H87C . . 109.5 ?
C75 C88 H88A . . 109.5 ?
C75 C88 H88B . . 109.5 ?
H88A C88 H88B . . 109.5 ?
C75 C88 H88C . . 109.5 ?
H88A C88 H88C . . 109.5 ?
H88B C88 H88C . . 109.5 ?
O8 C89 C83 . . 111.6(5) ?
O8 C89 H89A . . 109.3 ?
C83 C89 H89A . . 109.3 ?
O8 C89 H89B . . 109.3 ?
C83 C89 H89B . . 109.3 ?
H89A C89 H89B . . 108.0 ?
C91 C90 C85 . . 116.7(7) ?
C91 C90 C92 . . 112.3(7) ?
C85 C90 C92 . . 113.8(6) ?
C91 C90 H90 . . 104.1 ?
C85 C90 H90 . . 104.1 ?
C92 C90 H90 . . 104.1 ?
C90 C91 H91A . . 109.5 ?
C90 C91 H91B . . 109.5 ?
H91A C91 H91B . . 109.5 ?
C90 C91 H91C . . 109.5 ?
H91A C91 H91C . . 109.5 ?
H91B C91 H91C . . 109.5 ?
C90 C92 H92A . . 109.5 ?
C90 C92 H92B . . 109.5 ?
H92A C92 H92B . . 109.5 ?
C90 C92 H92C . . 109.5 ?
H92A C92 H92C . . 109.5 ?
H92B C92 H92C . . 109.5 ?

loop_
_geom_bond_atom_site_label_1
_geom_bond_atom_site_label_2
_geom_bond_site_symmetry_2
_geom_bond_distance
_geom_bond_publ_flag
O1 C19 . 1.413(7) ?
O1 H1O . 0.8200 ?
O2 C20 . 1.419(6) ?
O2 H2O . 0.8504 ?
C1 C2 . 1.510(7) ?
C1 C6 . 1.513(6) ?
C1 H1A . 0.9700 ?
C1 H1B . 0.9700 ?
C2 C3 . 1.522(6) ?
C2 H2A . 0.9700 ?
C2 H2B . 0.9700 ?
C3 C14 . 1.500(7) ?
C3 C4 . 1.545(6) ?
C3 C16 . 1.566(7) ?
C4 C11 . 1.557(7) ?
C4 C5 . 1.566(7) ?
C4 H4 . 0.9800 ?
C5 C10 . 1.523(7) ?
C5 C17 . 1.534(8) ?
C5 C6 . 1.559(6) ?
C6 C7 . 1.560(7) ?
C6 H6 . 0.9800 ?
C7 C19 . 1.510(7) ?
C7 C18 . 1.533(8) ?
C7 C8 . 1.555(7) ?
C8 C9 . 1.487(8) ?
C8 H8A . 0.9700 ?
C8 H8B . 0.9700 ?
C9 C10 . 1.546(8) ?
C9 H9A . 0.9700 ?
C9 H9B . 0.9700 ?
C10 H10A . 0.9700 ?
C10 H10B . 0.9700 ?
C11 C12 . 1.522(8) ?
C11 H11A . 0.9700 ?
C11 H11B . 0.9700 ?
C12 C15 . 1.498(9) ?
C12 C13 . 1.512(10) ?
C12 H12 . 0.9800 ?
C13 C14 . 1.323(8) ?
C13 C21 . 1.493(9) ?
C14 H14 . 0.9300 ?
C15 C16 . 1.520(7) ?
C15 H15A . 0.9700 ?
C15 H15B . 0.9700 ?
C16 C20 . 1.525(7) ?
C16 H16 . 0.9800 ?
C17 H17A . 0.9600 ?
C17 H17B . 0.9600 ?
C17 H17C . 0.9600 ?
C18 H18A . 0.9600 ?
C18 H18B . 0.9600 ?
C18 H18C . 0.9600 ?
C19 H19A . 0.9700 ?
C19 H19B . 0.9700 ?
C20 H20A . 0.9700 ?
C20 H20B . 0.9700 ?
C21 C23 . 1.392(10) ?
C21 C22 . 1.544(11) ?
C21 H21 . 0.9800 ?
C22 H22A . 0.9600 ?
C22 H22B . 0.9600 ?
C22 H22C . 0.9600 ?
C23 H23A . 0.9600 ?
C23 H23B . 0.9600 ?
C23 H23C . 0.9600 ?
O3 C42 . 1.413(6) ?
O3 H3O . 0.8201 ?
O4 C43 . 1.453(6) ?
O4 H4O . 0.8200 ?
C24 C25 . 1.524(8) ?
C24 C29 . 1.535(7) ?
C24 H24A . 0.9700 ?
C24 H24B . 0.9700 ?
C25 C26 . 1.511(8) ?
C25 H25A . 0.9700 ?
C25 H25B . 0.9700 ?
C26 C27 . 1.516(8) ?
C26 H26A . 0.9700 ?
C26 H26B . 0.9700 ?
C27 C41 . 1.527(7) ?
C27 C42 . 1.543(7) ?
C27 C28 . 1.555(7) ?
C28 C30 . 1.519(7) ?
C28 C29 . 1.559(7) ?
C28 H28 . 0.9800 ?
C29 C40 . 1.536(7) ?
C29 C33 . 1.560(7) ?
C30 C31 . 1.539(7) ?
C30 H30A . 0.9700 ?
C30 H30B . 0.9700 ?
C31 C32 . 1.524(7) ?
C31 H31A . 0.9700 ?
C31 H31B . 0.9700 ?
C32 C39 . 1.486(7) ?
C32 C33 . 1.558(7) ?
C32 C37 . 1.570(7) ?
C33 C34 . 1.546(7) ?
C33 H33 . 0.9800 ?
C34 C35 . 1.550(8) ?
C34 H34A . 0.9700 ?
C34 H34B . 0.9700 ?
C35 C38 . 1.483(9) ?
C35 C36 . 1.545(8) ?
C35 H35 . 0.9800 ?
C36 C37 . 1.513(7) ?
C36 H36A . 0.9700 ?
C36 H36B . 0.9700 ?
C37 C43 . 1.502(7) ?
C37 H37 . 0.9800 ?
C38 C39 . 1.333(8) ?
C38 C44 . 1.520(8) ?
C39 H39 . 0.9300 ?
C40 H40A . 0.9600 ?
C40 H40B . 0.9600 ?
C40 H40C . 0.9600 ?
C41 H41A . 0.9600 ?
C41 H41B . 0.9600 ?
C41 H41C . 0.9600 ?
C42 H42A . 0.9700 ?
C42 H42B . 0.9700 ?
C43 H43A . 0.9700 ?
C43 H43B . 0.9700 ?
C44 C46 . 1.421(9) ?
C44 C45 . 1.432(9) ?
C44 H44A . 0.9800 ?
C45 H45A . 0.9600 ?
C45 H45B . 0.9600 ?
C45 H45C . 0.9600 ?
C46 H46A . 0.9600 ?
C46 H46B . 0.9600 ?
C46 H46C . 0.9600 ?
O5 C63 . 1.413(7) ?
O5 H5O . 0.8200 ?
O6 C66 . 1.412(6) ?
O6 H6O . 0.8200 ?
C47 C52 . 1.516(7) ?
C47 C48 . 1.526(8) ?
C47 H47A . 0.9700 ?
C47 H47B . 0.9700 ?
C48 C49 . 1.499(9) ?
C48 H48A . 0.9700 ?
C48 H48B . 0.9700 ?
C49 C50 . 1.515(9) ?
C49 H49A . 0.9700 ?
C49 H49B . 0.9700 ?
C50 C64 . 1.529(7) ?
C50 C51 . 1.537(7) ?
C50 C63 . 1.542(8) ?
C51 C56 . 1.541(7) ?
C51 C52 . 1.547(7) ?
C51 H51 . 0.9800 ?
C52 C65 . 1.557(7) ?
C52 C53 . 1.560(7) ?
C53 C57 . 1.548(7) ?
C53 C54 . 1.557(7) ?
C53 H53 . 0.9800 ?
C54 C55 . 1.515(7) ?
C54 C60 . 1.521(7) ?
C54 C62 . 1.538(7) ?
C55 C56 . 1.525(7) ?
C55 H55A . 0.9700 ?
C55 H55B . 0.9700 ?
C56 H56A . 0.9700 ?
C56 H56B . 0.9700 ?
C57 C58 . 1.498(9) ?
C57 H57A . 0.9700 ?
C57 H57B . 0.9700 ?
C58 C61 . 1.481(9) ?
C58 C59 . 1.502(10) ?
C58 H58 . 0.9800 ?
C59 C60 . 1.384(9) ?
C59 C67 . 1.493(8) ?
C60 H60 . 0.9300 ?
C61 C62 . 1.547(8) ?
C61 H61A . 0.9700 ?
C61 H61B . 0.9700 ?
C62 C66 . 1.523(7) ?
C62 H62 . 0.9800 ?
C63 H63A . 0.9700 ?
C63 H63B . 0.9700 ?
C64 H64A . 0.9600 ?
C64 H64B . 0.9600 ?
C64 H64C . 0.9600 ?
C65 H65A . 0.9600 ?
C65 H65B . 0.9600 ?
C65 H65C . 0.9600 ?
C66 H66A . 0.9700 ?
C66 H66B . 0.9700 ?
C67 C68 . 1.417(9) ?
C67 C69 . 1.492(9) ?
C67 H67 . 0.9800 ?
C68 H68A . 0.9600 ?
C68 H68B . 0.9600 ?
C68 H68C . 0.9600 ?
C69 H69A . 0.9600 ?
C69 H69B . 0.9600 ?
C69 H69C . 0.9600 ?
O7 C86 . 1.437(7) ?
O7 H7O . 0.8200 ?
O8 C89 . 1.444(7) ?
O8 H8O . 0.8199 ?
C70 C71 . 1.522(8) ?
C70 C75 . 1.537(7) ?
C70 H70A . 0.9700 ?
C70 H70B . 0.9700 ?
C71 C72 . 1.513(8) ?
C71 H71A . 0.9700 ?
C71 H71B . 0.9700 ?
C72 C73 . 1.531(7) ?
C72 H72A . 0.9700 ?
C72 H72B . 0.9700 ?
C73 C86 . 1.489(8) ?
C73 C74 . 1.536(7) ?
C73 C87 . 1.557(8) ?
C74 C76 . 1.513(7) ?
C74 C75 . 1.547(7) ?
C74 H74 . 0.9800 ?
C75 C79 . 1.542(7) ?
C75 C88 . 1.546(7) ?
C76 C77 . 1.535(7) ?
C76 H76A . 0.9700 ?
C76 H76B . 0.9700 ?
C77 C78 . 1.526(6) ?
C77 H77A . 0.9700 ?
C77 H77B . 0.9700 ?
C78 C84 . 1.493(7) ?
C78 C83 . 1.558(7) ?
C78 C79 . 1.597(6) ?
C79 C80 . 1.539(7) ?
C79 H79 . 0.9800 ?
C80 C81 . 1.534(8) ?
C80 H80A . 0.9700 ?
C80 H80B . 0.9700 ?
C81 C85 . 1.480(9) ?
C81 C82 . 1.516(9) ?
C81 H81A . 0.9800 ?
C82 C83 . 1.577(7) ?
C82 H82A . 0.9700 ?
C82 H82B . 0.9700 ?
C83 C89 . 1.508(7) ?
C83 H83A . 0.9800 ?
C84 C85 . 1.370(8) ?
C84 H84 . 0.9300 ?
C85 C90 . 1.487(8) ?
C86 H86A . 0.9700 ?
C86 H86B . 0.9700 ?
C87 H87A . 0.9600 ?
C87 H87B . 0.9600 ?
C87 H87C . 0.9600 ?
C88 H88A . 0.9600 ?
C88 H88B . 0.9600 ?
C88 H88C . 0.9600 ?
C89 H89A . 0.9700 ?
C89 H89B . 0.9700 ?
C90 C91 . 1.443(9) ?
C90 C92 . 1.497(9) ?
C90 H90 . 0.9800 ?
C91 H91A . 0.9600 ?
C91 H91B . 0.9600 ?
C91 H91C . 0.9600 ?
C92 H92A . 0.9600 ?
C92 H92B . 0.9600 ?
C92 H92C . 0.9600 ?

loop_
_geom_hbond_atom_site_label_D
_geom_hbond_atom_site_label_H
_geom_hbond_atom_site_label_A
_geom_hbond_site_symmetry_A
_geom_hbond_distance_DH
_geom_hbond_distance_HA
_geom_hbond_distance_DA
_geom_hbond_angle_DHA
O1 H1O O6 1_454 0.82 1.99 2.717(6) 148
O2 H2O O7 2_655 0.85 1.84 2.692(5) 179
O3 H3O O2 2_646 0.82 1.92 2.712(5) 163
O4 H4O O5 2_547 0.82 2.11 2.694(5) 128
O5 H5O O8 2_556 0.82 1.92 2.682(5) 155
O6 H6O O3 2_657 0.82 2.03 2.704(6) 139
O7 H7O O4 1_654 0.82 2.02 2.692(5) 139
O8 H8O O1 2_545 0.82 1.87 2.677(6) 166

loop_
_geom_torsion_atom_site_label_1
_geom_torsion_atom_site_label_2
_geom_torsion_atom_site_label_3
_geom_torsion_atom_site_label_4
_geom_torsion_site_symmetry_1
_geom_torsion_site_symmetry_2
_geom_torsion_site_symmetry_3
_geom_torsion_site_symmetry_4
_geom_torsion
_geom_torsion_publ_flag
C6 C1 C2 C3 . . . . 53.8(6) ?
C1 C2 C3 C14 . . . . 78.9(5) ?
C1 C2 C3 C4 . . . . -44.0(6) ?
C1 C2 C3 C16 . . . . -161.8(4) ?
C14 C3 C4 C11 . . . . 51.3(6) ?
C2 C3 C4 C11 . . . . 176.4(5) ?
C16 C3 C4 C11 . . . . -62.4(5) ?
C14 C3 C4 C5 . . . . -79.7(5) ?
C2 C3 C4 C5 . . . . 45.4(6) ?
C16 C3 C4 C5 . . . . 166.6(4) ?
C3 C4 C5 C10 . . . . -169.4(5) ?
C11 C4 C5 C10 . . . . 61.7(6) ?
C3 C4 C5 C17 . . . . 71.6(6) ?
C11 C4 C5 C17 . . . . -57.3(6) ?
C3 C4 C5 C6 . . . . -52.3(6) ?
C11 C4 C5 C6 . . . . 178.9(5) ?
C2 C1 C6 C5 . . . . -62.5(5) ?
C2 C1 C6 C7 . . . . 163.7(4) ?
C10 C5 C6 C1 . . . . 176.3(5) ?
C17 C5 C6 C1 . . . . -62.9(6) ?
C4 C5 C6 C1 . . . . 59.4(5) ?
C10 C5 C6 C7 . . . . -50.5(6) ?
C17 C5 C6 C7 . . . . 70.3(6) ?
C4 C5 C6 C7 . . . . -167.4(4) ?
C1 C6 C7 C19 . . . . -60.9(6) ?
C5 C6 C7 C19 . . . . 167.7(5) ?
C1 C6 C7 C18 . . . . 57.1(6) ?
C5 C6 C7 C18 . . . . -74.3(6) ?
C1 C6 C7 C8 . . . . 179.4(4) ?
C5 C6 C7 C8 . . . . 48.0(6) ?
C19 C7 C8 C9 . . . . -170.9(5) ?
C18 C7 C8 C9 . . . . 73.8(6) ?
C6 C7 C8 C9 . . . . -50.7(7) ?
C7 C8 C9 C10 . . . . 56.9(8) ?
C17 C5 C10 C9 . . . . -70.0(6) ?
C6 C5 C10 C9 . . . . 54.1(6) ?
C4 C5 C10 C9 . . . . 169.2(5) ?
C8 C9 C10 C5 . . . . -59.2(7) ?
C3 C4 C11 C12 . . . . 3.1(7) ?
C5 C4 C11 C12 . . . . 135.7(5) ?
C4 C11 C12 C15 . . . . 60.1(7) ?
C4 C11 C12 C13 . . . . -58.3(7) ?
C15 C12 C13 C14 . . . . -59.4(7) ?
C11 C12 C13 C14 . . . . 59.4(7) ?
C15 C12 C13 C21 . . . . 120.3(7) ?
C11 C12 C13 C21 . . . . -120.9(7) ?
C21 C13 C14 C3 . . . . -179.8(6) ?
C12 C13 C14 C3 . . . . -0.2(8) ?
C2 C3 C14 C13 . . . . 179.2(5) ?
C4 C3 C14 C13 . . . . -56.4(6) ?
C16 C3 C14 C13 . . . . 56.9(6) ?
C13 C12 C15 C16 . . . . 57.1(7) ?
C11 C12 C15 C16 . . . . -61.7(7) ?
C12 C15 C16 C20 . . . . -123.7(6) ?
C12 C15 C16 C3 . . . . -0.6(7) ?
C14 C3 C16 C15 . . . . -53.7(5) ?
C2 C3 C16 C15 . . . . -176.9(4) ?
C4 C3 C16 C15 . . . . 61.7(5) ?
C14 C3 C16 C20 . . . . 69.2(5) ?
C2 C3 C16 C20 . . . . -54.0(6) ?
C4 C3 C16 C20 . . . . -175.3(4) ?
C18 C7 C19 O1 . . . . -176.5(5) ?
C8 C7 C19 O1 . . . . 65.9(6) ?
C6 C7 C19 O1 . . . . -54.2(7) ?
C15 C16 C20 O2 . . . . -54.4(6) ?
C3 C16 C20 O2 . . . . -176.3(4) ?
C14 C13 C21 C23 . . . . 94.8(11) ?
C12 C13 C21 C23 . . . . -84.9(10) ?
C14 C13 C21 C22 . . . . -7.0(11) ?
C12 C13 C21 C22 . . . . 173.4(7) ?
C29 C24 C25 C26 . . . . -58.6(7) ?
C24 C25 C26 C27 . . . . 59.1(7) ?
C25 C26 C27 C41 . . . . 73.3(6) ?
C25 C26 C27 C42 . . . . -171.9(5) ?
C25 C26 C27 C28 . . . . -54.0(6) ?
C26 C27 C28 C30 . . . . -177.1(4) ?
C41 C27 C28 C30 . . . . 56.9(6) ?
C42 C27 C28 C30 . . . . -59.5(5) ?
C26 C27 C28 C29 . . . . 51.0(6) ?
C41 C27 C28 C29 . . . . -75.0(6) ?
C42 C27 C28 C29 . . . . 168.6(4) ?
C25 C24 C29 C40 . . . . -69.1(6) ?
C25 C24 C29 C28 . . . . 53.4(6) ?
C25 C24 C29 C33 . . . . 169.5(4) ?
C30 C28 C29 C24 . . . . 174.9(4) ?
C27 C28 C29 C24 . . . . -50.9(5) ?
C30 C28 C29 C40 . . . . -65.3(5) ?
C27 C28 C29 C40 . . . . 68.9(5) ?
C30 C28 C29 C33 . . . . 58.8(5) ?
C27 C28 C29 C33 . . . . -167.1(4) ?
C27 C28 C30 C31 . . . . 164.4(4) ?
C29 C28 C30 C31 . . . . -60.9(5) ?
C28 C30 C31 C32 . . . . 55.6(6) ?
C30 C31 C32 C39 . . . . 77.3(5) ?
C30 C31 C32 C33 . . . . -47.3(5) ?
C30 C31 C32 C37 . . . . -164.0(4) ?
C39 C32 C33 C34 . . . . 49.8(6) ?
C31 C32 C33 C34 . . . . 176.7(4) ?
C37 C32 C33 C34 . . . . -63.5(5) ?
C39 C32 C33 C29 . . . . -79.1(5) ?
C31 C32 C33 C29 . . . . 47.8(5) ?
C37 C32 C33 C29 . . . . 167.6(4) ?
C24 C29 C33 C34 . . . . 63.8(6) ?
C40 C29 C33 C34 . . . . -55.5(6) ?
C28 C29 C33 C34 . . . . 180.0(4) ?
C24 C29 C33 C32 . . . . -169.6(4) ?
C40 C29 C33 C32 . . . . 71.1(5) ?
C28 C29 C33 C32 . . . . -53.5(5) ?
C32 C33 C34 C35 . . . . 3.3(6) ?
C29 C33 C34 C35 . . . . 133.6(5) ?
C33 C34 C35 C38 . . . . -58.3(6) ?
C33 C34 C35 C36 . . . . 60.5(7) ?
C38 C35 C36 C37 . . . . 54.0(6) ?
C34 C35 C36 C37 . . . . -64.2(7) ?
C35 C36 C37 C43 . . . . -121.4(5) ?
C35 C36 C37 C32 . . . . 2.8(6) ?
C39 C32 C37 C43 . . . . 69.6(5) ?
C31 C32 C37 C43 . . . . -54.4(5) ?
C33 C32 C37 C43 . . . . -173.8(4) ?
C39 C32 C37 C36 . . . . -55.9(5) ?
C31 C32 C37 C36 . . . . -179.9(4) ?
C33 C32 C37 C36 . . . . 60.6(5) ?
C36 C35 C38 C39 . . . . -56.5(7) ?
C34 C35 C38 C39 . . . . 60.1(7) ?
C36 C35 C38 C44 . . . . 117.5(6) ?
C34 C35 C38 C44 . . . . -125.9(6) ?
C35 C38 C39 C32 . . . . -2.7(7) ?
C44 C38 C39 C32 . . . . -176.9(5) ?
C31 C32 C39 C38 . . . . -178.8(5) ?
C33 C32 C39 C38 . . . . -54.0(6) ?
C37 C32 C39 C38 . . . . 59.4(6) ?
C26 C27 C42 O3 . . . . 63.9(6) ?
C41 C27 C42 O3 . . . . -176.2(5) ?
C28 C27 C42 O3 . . . . -53.5(6) ?
C36 C37 C43 O4 . . . . -51.1(6) ?
C32 C37 C43 O4 . . . . -174.8(4) ?
C39 C38 C44 C46 . . . . -116.5(9) ?
C35 C38 C44 C46 . . . . 70.2(9) ?
C39 C38 C44 C45 . . . . 108.7(8) ?
C35 C38 C44 C45 . . . . -64.6(10) ?
C52 C47 C48 C49 . . . . -58.0(8) ?
C47 C48 C49 C50 . . . . 57.5(8) ?
C48 C49 C50 C64 . . . . 74.2(7) ?
C48 C49 C50 C51 . . . . -53.3(7) ?
C48 C49 C50 C63 . . . . -171.8(5) ?
C49 C50 C51 C56 . . . . -179.1(5) ?
C64 C50 C51 C56 . . . . 55.2(6) ?
C63 C50 C51 C56 . . . . -60.9(6) ?
C49 C50 C51 C52 . . . . 50.8(6) ?
C64 C50 C51 C52 . . . . -74.9(6) ?
C63 C50 C51 C52 . . . . 169.0(5) ?
C48 C47 C52 C51 . . . . 52.9(7) ?
C48 C47 C52 C65 . . . . -70.2(7) ?
C48 C47 C52 C53 . . . . 168.5(5) ?
C50 C51 C52 C47 . . . . -50.6(6) ?
C56 C51 C52 C47 . . . . 177.1(5) ?
C50 C51 C52 C65 . . . . 69.3(6) ?
C56 C51 C52 C65 . . . . -63.0(6) ?
C50 C51 C52 C53 . . . . -167.2(4) ?
C56 C51 C52 C53 . . . . 60.5(5) ?
C47 C52 C53 C57 . . . . 63.3(6) ?
C51 C52 C53 C57 . . . . 179.1(5) ?
C65 C52 C53 C57 . . . . -56.0(6) ?
C47 C52 C53 C54 . . . . -170.1(5) ?
C51 C52 C53 C54 . . . . -54.3(6) ?
C65 C52 C53 C54 . . . . 70.6(6) ?
C57 C53 C54 C55 . . . . 177.0(5) ?
C52 C53 C54 C55 . . . . 46.8(6) ?
C57 C53 C54 C60 . . . . 51.6(6) ?
C52 C53 C54 C60 . . . . -78.6(6) ?
C57 C53 C54 C62 . . . . -61.8(5) ?
C52 C53 C54 C62 . . . . 168.0(4) ?
C60 C54 C55 C56 . . . . 78.9(5) ?
C62 C54 C55 C56 . . . . -164.5(4) ?
C53 C54 C55 C56 . . . . -45.6(6) ?
C54 C55 C56 C51 . . . . 54.5(6) ?
C50 C51 C56 C55 . . . . 164.1(4) ?
C52 C51 C56 C55 . . . . -62.2(6) ?
C54 C53 C57 C58 . . . . 3.9(7) ?
C52 C53 C57 C58 . . . . 134.3(6) ?
C53 C57 C58 C61 . . . . 57.9(8) ?
C53 C57 C58 C59 . . . . -57.3(7) ?
C61 C58 C59 C60 . . . . -61.3(7) ?
C57 C58 C59 C60 . . . . 55.8(7) ?
C61 C58 C59 C67 . . . . 118.2(6) ?
C57 C58 C59 C67 . . . . -124.8(6) ?
C67 C59 C60 C54 . . . . -177.6(6) ?
C58 C59 C60 C54 . . . . 1.8(7) ?
C55 C54 C60 C59 . . . . 178.0(5) ?
C62 C54 C60 C59 . . . . 57.8(6) ?
C53 C54 C60 C59 . . . . -57.0(6) ?
C57 C58 C61 C62 . . . . -60.8(8) ?
C59 C58 C61 C62 . . . . 56.9(7) ?
C55 C54 C62 C66 . . . . -53.2(6) ?
C60 C54 C62 C66 . . . . 67.9(6) ?
C53 C54 C62 C66 . . . . -174.9(4) ?
C55 C54 C62 C61 . . . . -179.0(5) ?
C60 C54 C62 C61 . . . . -57.9(6) ?
C53 C54 C62 C61 . . . . 59.3(6) ?
C58 C61 C62 C66 . . . . -125.4(6) ?
C58 C61 C62 C54 . . . . 1.5(8) ?
C49 C50 C63 O5 . . . . 65.7(6) ?
C64 C50 C63 O5 . . . . -175.3(5) ?
C51 C50 C63 O5 . . . . -52.4(7) ?
C54 C62 C66 O6 . . . . -173.7(4) ?
C61 C62 C66 O6 . . . . -49.1(7) ?
C60 C59 C67 C68 . . . . 38.7(11) ?
C58 C59 C67 C68 . . . . -140.7(8) ?
C60 C59 C67 C69 . . . . -104.0(9) ?
C58 C59 C67 C69 . . . . 76.6(10) ?
C75 C70 C71 C72 . . . . -58.5(7) ?
C70 C71 C72 C73 . . . . 57.4(7) ?
C71 C72 C73 C86 . . . . -172.2(5) ?
C71 C72 C73 C74 . . . . -51.0(7) ?
C71 C72 C73 C87 . . . . 74.9(7) ?
C86 C73 C74 C76 . . . . -57.7(6) ?
C72 C73 C74 C76 . . . . -178.0(5) ?
C87 C73 C74 C76 . . . . 56.7(7) ?
C86 C73 C74 C75 . . . . 168.8(5) ?
C72 C73 C74 C75 . . . . 48.4(6) ?
C87 C73 C74 C75 . . . . -76.8(6) ?
C71 C70 C75 C79 . . . . 169.6(5) ?
C71 C70 C75 C88 . . . . -69.3(6) ?
C71 C70 C75 C74 . . . . 52.5(6) ?
C76 C74 C75 C70 . . . . 174.9(5) ?
C73 C74 C75 C70 . . . . -49.0(6) ?
C76 C74 C75 C79 . . . . 59.4(5) ?
C73 C74 C75 C79 . . . . -164.5(4) ?
C76 C74 C75 C88 . . . . -64.9(5) ?
C73 C74 C75 C88 . . . . 71.2(6) ?
C73 C74 C76 C77 . . . . 160.6(4) ?
C75 C74 C76 C77 . . . . -62.3(6) ?
C74 C76 C77 C78 . . . . 57.4(6) ?
C76 C77 C78 C84 . . . . 75.7(6) ?
C76 C77 C78 C83 . . . . -163.0(4) ?
C76 C77 C78 C79 . . . . -47.4(6) ?
C70 C75 C79 C80 . . . . 65.6(6) ?
C88 C75 C79 C80 . . . . -53.8(6) ?
C74 C75 C79 C80 . . . . -178.1(4) ?
C70 C75 C79 C78 . . . . -168.6(4) ?
C88 C75 C79 C78 . . . . 72.0(5) ?
C74 C75 C79 C78 . . . . -52.3(5) ?
C84 C78 C79 C80 . . . . 49.3(6) ?
C77 C78 C79 C80 . . . . 175.9(5) ?
C83 C78 C79 C80 . . . . -64.9(5) ?
C84 C78 C79 C75 . . . . -80.3(5) ?
C77 C78 C79 C75 . . . . 46.3(6) ?
C83 C78 C79 C75 . . . . 165.6(4) ?
C75 C79 C80 C81 . . . . 135.3(5) ?
C78 C79 C80 C81 . . . . 5.8(7) ?
C79 C80 C81 C85 . . . . -59.9(7) ?
C79 C80 C81 C82 . . . . 58.2(7) ?
C85 C81 C82 C83 . . . . 56.9(6) ?
C80 C81 C82 C83 . . . . -60.9(7) ?
C84 C78 C83 C89 . . . . 68.6(6) ?
C77 C78 C83 C89 . . . . -57.3(6) ?
C79 C78 C83 C89 . . . . -176.1(4) ?
C84 C78 C83 C82 . . . . -53.5(6) ?
C77 C78 C83 C82 . . . . -179.4(4) ?
C79 C78 C83 C82 . . . . 61.8(5) ?
C81 C82 C83 C89 . . . . -122.6(6) ?
C81 C82 C83 C78 . . . . 0.0(7) ?
C77 C78 C84 C85 . . . . 178.9(5) ?
C83 C78 C84 C85 . . . . 55.5(6) ?
C79 C78 C84 C85 . . . . -57.3(6) ?
C78 C84 C85 C81 . . . . 2.1(8) ?
C78 C84 C85 C90 . . . . -176.1(6) ?
C82 C81 C85 C84 . . . . -61.0(7) ?
C80 C81 C85 C84 . . . . 57.1(7) ?
C82 C81 C85 C90 . . . . 117.4(6) ?
C80 C81 C85 C90 . . . . -124.5(6) ?
C72 C73 C86 O7 . . . . 63.6(6) ?
C74 C73 C86 O7 . . . . -56.6(6) ?
C87 C73 C86 O7 . . . . -177.6(5) ?
C78 C83 C89 O8 . . . . -175.5(4) ?
C82 C83 C89 O8 . . . . -53.9(6) ?
C84 C85 C90 C91 . . . . 34.4(11) ?
C81 C85 C90 C91 . . . . -143.6(8) ?
C84 C85 C90 C92 . . . . -98.9(9) ?
C81 C85 C90 C92 . . . . 83.1(9) ?
